data_1566615
loop_
_publ_author_name
'Shimamoto, Kento'
'Sunada, Yusuke'

_publ_section_title
;
 Metalation-Induced Denitrogenative Reductive Coupling of Isocyanides on a
 Silylene-Bridged Nickel Cluster
;
_journal_name_full 'Chemical Science'
_journal_paper_doi 10.1039/D1SC06935G
_journal_year 2022
_chemical_formula_moiety 'C34 H29 N2 Si2'
_chemical_formula_sum 'C34 H29 N2 Si2'
_chemical_formula_weight 521.79
_space_group_crystal_system triclinic
_space_group_IT_number 2
_space_group_name_Hall '-P 1'
_space_group_name_H-M_alt 'P -1'
_atom_sites_solution_hydrogens geom
_atom_sites_solution_primary direct
_atom_sites_solution_secondary difmap
_audit_update_record
;
2021-11-08 deposited with the CCDC.	2022-03-14 downloaded from the CCDC.
;
_cell_angle_alpha 77.219(5)
_cell_angle_beta 79.312(6)
_cell_angle_gamma 79.801(6)
_cell_formula_units_Z 2
_cell_length_a 10.310(3)
_cell_length_b 12.326(3)
_cell_length_c 12.941(3)
_cell_measurement_reflns_used 6668
_cell_measurement_temperature 100
_cell_measurement_theta_max 15.49
_cell_measurement_theta_min 1.65
_cell_volume 1560.0(7)
_computing_cell_refinement 'RAPID AUTO'
_computing_data_collection 'RAPID AUTO (Rigaku, ????)'
_computing_data_reduction 'RAPID AUTO'
_computing_molecular_graphics 'CrystalStructure 4.3'
_computing_publication_material 'CrystalStructure 4.3 (Rigaku, 2019)'
_computing_structure_refinement 'SHELXL Version 2017/1 (Sheldrick, 2008)'
_computing_structure_solution 'SIR2014 (Burla, et al., 2014)'
_diffrn_ambient_temperature 100
_diffrn_detector_area_resol_mean 5.814
_diffrn_measured_fraction_theta_full 0.991
_diffrn_measured_fraction_theta_max 0.989
_diffrn_measurement_device_type 'Rigaku R-AXIS IV'
_diffrn_measurement_method \w
_diffrn_radiation_type synchrotron
_diffrn_radiation_wavelength 0.41260
_diffrn_reflns_av_R_equivalents 0.0347
_diffrn_reflns_av_unetI/netI 0.0201
_diffrn_reflns_Laue_measured_fraction_full 0.991
_diffrn_reflns_Laue_measured_fraction_max 0.989
_diffrn_reflns_limit_h_max 13
_diffrn_reflns_limit_h_min -13
_diffrn_reflns_limit_k_max 15
_diffrn_reflns_limit_k_min -15
_diffrn_reflns_limit_l_max 16
_diffrn_reflns_limit_l_min -16
_diffrn_reflns_number 45326
_diffrn_reflns_point_group_measured_fraction_full 0.991
_diffrn_reflns_point_group_measured_fraction_max 0.989
_diffrn_reflns_theta_full 14.333
_diffrn_reflns_theta_max 15.500
_diffrn_reflns_theta_min 1.232
_diffrn_standards_number 0
_exptl_absorpt_coefficient_mu 0.000
_exptl_absorpt_correction_T_max 1.000
_exptl_absorpt_correction_T_min 0.825
_exptl_absorpt_correction_type multi-scan
_exptl_absorpt_process_details 'ABSCOR (Rigaku, 1995)'
_exptl_crystal_colour colorless
_exptl_crystal_density_diffrn 1.111
_exptl_crystal_density_method 'not measured'
_exptl_crystal_description block
_exptl_crystal_F_000 550.00
_exptl_crystal_size_max 0.050
_exptl_crystal_size_mid 0.050
_exptl_crystal_size_min 0.030
_refine_diff_density_max 0.81
_refine_diff_density_min -0.39
_refine_ls_extinction_method none
_refine_ls_goodness_of_fit_ref 1.028
_refine_ls_hydrogen_treatment constr
_refine_ls_number_parameters 340
_refine_ls_number_reflns 7039
_refine_ls_number_restraints 0
_refine_ls_R_factor_all 0.0507
_refine_ls_R_factor_gt 0.0451
_refine_ls_shift/su_max 0.001
_refine_ls_structure_factor_coef Fsqd
_refine_ls_weighting_details 'w = 1/[\s^2^(Fo^2^)+(0.0669P)^2^+0.9661P] where P=(Fo^2^+2Fc^2^)/3'
_refine_ls_weighting_scheme calc
_refine_ls_wR_factor_gt 0.1209
_refine_ls_wR_factor_ref 0.1258
_reflns_Friedel_coverage 0.000
_reflns_number_gt 6260
_reflns_number_total 7039
_reflns_threshold_expression F^2^>2.0\s(F^2^)
_cod_data_source_file d1sc06935g2.cif
_cod_data_source_block disilylketenimine
_cod_original_cell_volume 1560.0(6)
_cod_database_code 1566615

loop_
_space_group_symop_id
_space_group_symop_operation_xyz
1 +X,+Y,+Z
2 -X,-Y,-Z

loop_
_atom_site_label
_atom_site_type_symbol
_atom_site_fract_x
_atom_site_fract_y
_atom_site_fract_z
_atom_site_U_iso_or_equiv
_atom_site_adp_type
_atom_site_occupancy
_atom_site_site_symmetry_order
_atom_site_calc_flag
_atom_site_refinement_flags_posn
_atom_site_refinement_flags_adp
_atom_site_refinement_flags_occupancy
_atom_site_disorder_assembly
_atom_site_disorder_group
Si1 Si 0.34744(4) 0.68613(3) 0.79373(3) 0.01782(11) Uani 1 1 d . . . . .
Si2 Si 0.19158(4) 0.87639(3) 0.74386(3) 0.01802(11) Uani 1 1 d . . . . .
N1 N 0.25763(12) 0.79500(10) 0.85701(10) 0.0189(2) Uani 1 1 d . . . . .
N2 N 0.30596(13) 0.71024(11) 0.48856(10) 0.0222(3) Uani 1 1 d . . . . .
C1 C 0.27703(14) 0.76287(12) 0.67046(12) 0.0204(3) Uani 1 1 d . . . . .
C2 C 0.28535(14) 0.73433(12) 0.57732(12) 0.0195(3) Uani 1 1 d . . . . .
C3 C 0.23529(17) 0.63308(14) 0.45107(13) 0.0269(3) Uani 1 1 d . . . . .
C4 C 0.3373(3) 0.5889(2) 0.3585(2) 0.0334(5) Uiso 0.7 1 d . . P . .
C5 C 0.1960(4) 0.5362(3) 0.5417(2) 0.0377(6) Uiso 0.7 1 d . . P . .
C6 C 0.0799(9) 0.6923(8) 0.4636(8) 0.058(2) Uiso 0.3 1 d . . P . .
C7 C 0.2797(14) 0.6367(12) 0.3362(11) 0.089(3) Uiso 0.3 1 d . . P . .
C8 C 0.2472(9) 0.5172(7) 0.5348(6) 0.0422(17) Uiso 0.3 1 d . . P . .
C9 C 0.1133(3) 0.7004(3) 0.4046(3) 0.0433(6) Uiso 0.7 1 d . . P . .
C10 C 0.26915(15) 0.82378(13) 0.96049(12) 0.0212(3) Uani 1 1 d . . . . .
C11 C 0.39497(16) 0.88026(16) 0.94773(15) 0.0315(4) Uani 1 1 d . . . . .
H11A H 0.401735 0.898892 1.016161 0.038 Uiso 1 1 calc R U . . .
H11B H 0.474173 0.828612 0.926105 0.038 Uiso 1 1 calc R U . . .
H11C H 0.388848 0.949138 0.892819 0.038 Uiso 1 1 calc R U . . .
C12 C 0.27845(19) 0.71566(15) 1.04636(13) 0.0323(4) Uani 1 1 d . . . . .
H12A H 0.286055 0.733970 1.114735 0.039 Uiso 1 1 calc R U . . .
H12B H 0.198115 0.680350 1.054771 0.039 Uiso 1 1 calc R U . . .
H12C H 0.357107 0.663663 1.024366 0.039 Uiso 1 1 calc R U . . .
C13 C 0.14635(17) 0.90507(15) 0.99588(14) 0.0302(3) Uani 1 1 d . . . . .
H13A H 0.155001 0.923407 1.063996 0.036 Uiso 1 1 calc R U . . .
H13B H 0.139698 0.974058 0.941148 0.036 Uiso 1 1 calc R U . . .
H13C H 0.065938 0.869662 1.005107 0.036 Uiso 1 1 calc R U . . .
C14 C 0.53569(14) 0.66780(12) 0.77506(12) 0.0200(3) Uani 1 1 d . . . . .
C15 C 0.60697(15) 0.71008(13) 0.67428(13) 0.0240(3) Uani 1 1 d . . . . .
H15 H 0.559295 0.748680 0.617605 0.029 Uiso 1 1 calc R U . . .
C16 C 0.74690(16) 0.69624(15) 0.65612(14) 0.0292(3) Uani 1 1 d . . . . .
H16 H 0.793087 0.725327 0.587720 0.035 Uiso 1 1 calc R U . . .
C17 C 0.81806(16) 0.63965(15) 0.73878(15) 0.0309(4) Uani 1 1 d . . . . .
H17 H 0.912777 0.629964 0.726715 0.037 Uiso 1 1 calc R U . . .
C18 C 0.74948(16) 0.59718(14) 0.83955(14) 0.0280(3) Uani 1 1 d . . . . .
H18 H 0.797720 0.558926 0.895992 0.034 Uiso 1 1 calc R U . . .
C19 C 0.61036(15) 0.61099(13) 0.85715(13) 0.0237(3) Uani 1 1 d . . . . .
H19 H 0.564938 0.581573 0.925754 0.028 Uiso 1 1 calc R U . . .
C20 C 0.29043(15) 0.54393(12) 0.84488(11) 0.0202(3) Uani 1 1 d . . . . .
C21 C 0.37973(15) 0.44282(13) 0.84764(12) 0.0228(3) Uani 1 1 d . . . . .
H21 H 0.472973 0.445580 0.832025 0.027 Uiso 1 1 calc R U . . .
C22 C 0.33356(17) 0.33813(14) 0.87300(13) 0.0275(3) Uani 1 1 d . . . . .
H22 H 0.395371 0.270966 0.874526 0.033 Uiso 1 1 calc R U . . .
C23 C 0.19695(17) 0.33275(14) 0.89597(13) 0.0283(3) Uani 1 1 d . . . . .
H23 H 0.165610 0.261968 0.913000 0.034 Uiso 1 1 calc R U . . .
C24 C 0.10635(17) 0.43162(15) 0.89386(14) 0.0294(3) Uani 1 1 d . . . . .
H24 H 0.013257 0.428161 0.909329 0.035 Uiso 1 1 calc R U . . .
C25 C 0.15270(16) 0.53576(14) 0.86898(13) 0.0259(3) Uani 1 1 d . . . . .
H25 H 0.090189 0.602455 0.868264 0.031 Uiso 1 1 calc R U . . .
C26 C 0.00453(14) 0.90408(12) 0.75341(12) 0.0209(3) Uani 1 1 d . . . . .
C27 C -0.08238(15) 0.85332(13) 0.84075(13) 0.0233(3) Uani 1 1 d . . . . .
H27 H -0.046300 0.801751 0.898061 0.028 Uiso 1 1 calc R U . . .
C28 C -0.22113(16) 0.87737(14) 0.84483(14) 0.0281(3) Uani 1 1 d . . . . .
H28 H -0.278088 0.843679 0.905352 0.034 Uiso 1 1 calc R U . . .
C29 C -0.27544(17) 0.95056(15) 0.76028(17) 0.0347(4) Uani 1 1 d . . . . .
H29 H -0.369457 0.967170 0.763125 0.042 Uiso 1 1 calc R U . . .
C30 C -0.19132(18) 0.99957(16) 0.67115(17) 0.0397(5) Uani 1 1 d . . . . .
H30 H -0.228075 1.048172 0.612561 0.048 Uiso 1 1 calc R U . . .
C31 C -0.05282(17) 0.97701(15) 0.66823(15) 0.0323(4) Uani 1 1 d . . . . .
H31 H 0.003524 1.011481 0.607727 0.039 Uiso 1 1 calc R U . . .
C32 C 0.25772(14) 1.01459(12) 0.69093(12) 0.0201(3) Uani 1 1 d . . . . .
C33 C 0.18161(15) 1.11855(13) 0.70448(13) 0.0242(3) Uani 1 1 d . . . . .
H33 H 0.091202 1.120695 0.737791 0.029 Uiso 1 1 calc R U . . .
C34 C 0.23668(17) 1.21904(13) 0.66974(13) 0.0276(3) Uani 1 1 d . . . . .
H34 H 0.183542 1.288404 0.679358 0.033 Uiso 1 1 calc R U . . .
C35 C 0.36967(17) 1.21721(14) 0.62098(13) 0.0275(3) Uani 1 1 d . . . . .
H35 H 0.407365 1.285132 0.598048 0.033 Uiso 1 1 calc R U . . .
C36 C 0.44672(16) 1.11542(14) 0.60614(14) 0.0283(3) Uani 1 1 d . . . . .
H36 H 0.537073 1.113942 0.572821 0.034 Uiso 1 1 calc R U . . .
C37 C 0.39137(15) 1.01530(13) 0.64019(13) 0.0250(3) Uani 1 1 d . . . . .
H37 H 0.444689 0.946490 0.628972 0.030 Uiso 1 1 calc R U . . .

loop_
_atom_site_aniso_label
_atom_site_aniso_U_11
_atom_site_aniso_U_22
_atom_site_aniso_U_33
_atom_site_aniso_U_23
_atom_site_aniso_U_13
_atom_site_aniso_U_12
Si1 0.01697(19) 0.01759(19) 0.01817(19) -0.00341(14) -0.00307(14) -0.00017(14)
Si2 0.01594(19) 0.01687(19) 0.0205(2) -0.00262(14) -0.00323(14) -0.00109(14)
N1 0.0177(6) 0.0188(6) 0.0198(6) -0.0044(5) -0.0031(4) -0.0007(4)
N2 0.0238(6) 0.0221(6) 0.0205(6) -0.0042(5) -0.0016(5) -0.0046(5)
C1 0.0199(7) 0.0194(7) 0.0209(7) -0.0028(5) -0.0035(5) -0.0010(5)
C2 0.0171(6) 0.0163(6) 0.0230(7) 0.0004(5) -0.0029(5) -0.0023(5)
C3 0.0302(8) 0.0244(7) 0.0293(8) -0.0071(6) -0.0071(6) -0.0068(6)
C10 0.0193(7) 0.0244(7) 0.0209(7) -0.0072(6) -0.0037(5) -0.0013(5)
C11 0.0244(8) 0.0413(10) 0.0344(9) -0.0164(7) -0.0041(6) -0.0086(7)
C12 0.0440(10) 0.0309(9) 0.0213(7) -0.0040(6) -0.0079(7) -0.0019(7)
C13 0.0250(8) 0.0367(9) 0.0308(8) -0.0174(7) -0.0055(6) 0.0049(6)
C14 0.0185(6) 0.0192(7) 0.0225(7) -0.0067(5) -0.0028(5) -0.0006(5)
C15 0.0220(7) 0.0247(7) 0.0242(7) -0.0053(6) -0.0023(6) -0.0006(6)
C16 0.0230(8) 0.0328(8) 0.0311(8) -0.0102(7) 0.0032(6) -0.0052(6)
C17 0.0181(7) 0.0357(9) 0.0421(9) -0.0173(7) -0.0034(6) -0.0015(6)
C18 0.0238(7) 0.0297(8) 0.0332(8) -0.0114(7) -0.0106(6) 0.0022(6)
C19 0.0235(7) 0.0240(7) 0.0238(7) -0.0067(6) -0.0047(6) -0.0004(6)
C20 0.0218(7) 0.0210(7) 0.0177(6) -0.0040(5) -0.0033(5) -0.0018(5)
C21 0.0220(7) 0.0223(7) 0.0229(7) -0.0046(6) -0.0031(5) -0.0003(6)
C22 0.0324(8) 0.0213(7) 0.0278(8) -0.0053(6) -0.0039(6) -0.0011(6)
C23 0.0356(9) 0.0246(8) 0.0253(8) -0.0038(6) -0.0019(6) -0.0100(6)
C24 0.0248(8) 0.0324(9) 0.0316(8) -0.0072(7) -0.0008(6) -0.0084(6)
C25 0.0219(7) 0.0255(8) 0.0293(8) -0.0056(6) -0.0028(6) -0.0015(6)
C26 0.0170(6) 0.0189(7) 0.0275(7) -0.0045(6) -0.0055(5) -0.0021(5)
C27 0.0205(7) 0.0226(7) 0.0271(8) -0.0039(6) -0.0046(6) -0.0037(5)
C28 0.0204(7) 0.0284(8) 0.0362(9) -0.0061(7) -0.0031(6) -0.0072(6)
C29 0.0190(7) 0.0322(9) 0.0531(11) -0.0027(8) -0.0117(7) -0.0046(6)
C30 0.0255(8) 0.0380(10) 0.0510(11) 0.0125(8) -0.0183(8) -0.0060(7)
C31 0.0242(8) 0.0325(9) 0.0366(9) 0.0071(7) -0.0097(7) -0.0068(6)
C32 0.0190(7) 0.0193(7) 0.0217(7) -0.0021(5) -0.0047(5) -0.0023(5)
C33 0.0217(7) 0.0224(7) 0.0273(8) -0.0046(6) -0.0020(6) -0.0019(6)
C34 0.0318(8) 0.0203(7) 0.0307(8) -0.0048(6) -0.0051(6) -0.0033(6)
C35 0.0319(8) 0.0240(8) 0.0275(8) 0.0005(6) -0.0071(6) -0.0103(6)
C36 0.0220(7) 0.0306(8) 0.0302(8) 0.0004(6) -0.0023(6) -0.0077(6)
C37 0.0195(7) 0.0233(7) 0.0298(8) -0.0020(6) -0.0026(6) -0.0015(6)

loop_
_atom_type_symbol
_atom_type_description
_atom_type_scat_dispersion_real
_atom_type_scat_dispersion_imag
_atom_type_scat_source
C C 0.0000 0.0000
;
International Tables for Crystallography
(Vol. C, Tables 4.2.6.8 and 6.1.1.4)
;
H H 0.0000 0.0000
;
International Tables for Crystallography
(Vol. C, Table 6.1.1.4)
;
Si Si 0.0000 0.0000
;
International Tables for Crystallography
(Vol. C, Tables 4.2.6.8 and 6.1.1.4)
;
N N 0.0000 0.0000
;
International Tables for Crystallography
(Vol. C, Tables 4.2.6.8 and 6.1.1.4)
;

loop_
_geom_angle_atom_site_label_1
_geom_angle_atom_site_label_2
_geom_angle_atom_site_label_3
_geom_angle
_geom_angle_site_symmetry_1
_geom_angle_site_symmetry_3
_geom_angle_publ_flag
N1 Si1 C1 87.05(6) . . ?
N1 Si1 C20 115.75(6) . . ?
C1 Si1 C20 111.98(7) . . ?
N1 Si1 C14 118.30(6) . . ?
C1 Si1 C14 113.30(7) . . ?
C20 Si1 C14 108.95(7) . . ?
N1 Si1 Si2 41.78(4) . . ?
C1 Si1 Si2 45.31(5) . . ?
C20 Si1 Si2 125.46(5) . . ?
C14 Si1 Si2 125.46(5) . . ?
N1 Si2 C1 87.13(6) . . ?
N1 Si2 C26 117.24(6) . . ?
C1 Si2 C26 115.51(7) . . ?
N1 Si2 C32 114.22(6) . . ?
C1 Si2 C32 113.69(7) . . ?
C26 Si2 C32 108.09(7) . . ?
N1 Si2 Si1 41.79(4) . . ?
C1 Si2 Si1 45.38(5) . . ?
C26 Si2 Si1 129.33(5) . . ?
C32 Si2 Si1 122.58(5) . . ?
C10 N1 Si2 131.26(10) . . ?
C10 N1 Si1 129.98(10) . . ?
Si2 N1 Si1 96.43(6) . . ?
C2 N2 C3 126.78(13) . . ?
C2 C1 Si2 139.88(12) . . ?
C2 C1 Si1 130.65(12) . . ?
Si2 C1 Si1 89.31(7) . . ?
N2 C2 C1 173.53(15) . . ?
C7 C3 N2 109.4(5) . . ?
C7 C3 C9 78.9(6) . . ?
N2 C3 C9 109.30(16) . . ?
C7 C3 C5 130.8(6) . . ?
N2 C3 C5 111.54(16) . . ?
C9 C3 C5 111.0(2) . . ?
C7 C3 C4 30.5(5) . . ?
N2 C3 C4 104.86(15) . . ?
C9 C3 C4 108.66(19) . . ?
C5 C3 C4 111.27(19) . . ?
C7 C3 C8 120.8(6) . . ?
N2 C3 C8 106.4(3) . . ?
C9 C3 C8 129.2(4) . . ?
C5 C3 C8 19.7(3) . . ?
C4 C3 C8 95.5(3) . . ?
C7 C3 C6 106.5(7) . . ?
N2 C3 C6 103.7(3) . . ?
C9 C3 C6 28.0(3) . . ?
C5 C3 C6 89.1(4) . . ?
C4 C3 C6 135.1(4) . . ?
C8 C3 C6 108.8(5) . . ?
C7 C4 C3 67.7(10) . . ?
C8 C5 C3 86.6(10) . . ?
C9 C6 C3 68.1(7) . . ?
C4 C7 C3 81.8(11) . . ?
C4 C7 C9 132.1(13) . . ?
C3 C7 C9 51.9(4) . . ?
C5 C8 C3 73.7(10) . . ?
C6 C9 C3 83.9(8) . . ?
C6 C9 C7 132.2(9) . . ?
C3 C9 C7 49.2(4) . . ?
N1 C10 C13 110.18(12) . . ?
N1 C10 C12 109.02(12) . . ?
C13 C10 C12 109.16(14) . . ?
N1 C10 C11 110.04(12) . . ?
C13 C10 C11 108.79(13) . . ?
C12 C10 C11 109.64(14) . . ?
C10 C11 H11A 109.5 . . ?
C10 C11 H11B 109.5 . . ?
H11A C11 H11B 109.5 . . ?
C10 C11 H11C 109.5 . . ?
H11A C11 H11C 109.5 . . ?
H11B C11 H11C 109.5 . . ?
C10 C12 H12A 109.5 . . ?
C10 C12 H12B 109.5 . . ?
H12A C12 H12B 109.5 . . ?
C10 C12 H12C 109.5 . . ?
H12A C12 H12C 109.5 . . ?
H12B C12 H12C 109.5 . . ?
C10 C13 H13A 109.5 . . ?
C10 C13 H13B 109.5 . . ?
H13A C13 H13B 109.5 . . ?
C10 C13 H13C 109.5 . . ?
H13A C13 H13C 109.5 . . ?
H13B C13 H13C 109.5 . . ?
C15 C14 C19 117.54(14) . . ?
C15 C14 Si1 119.38(11) . . ?
C19 C14 Si1 123.07(11) . . ?
C16 C15 C14 121.32(15) . . ?
C16 C15 H15 119.3 . . ?
C14 C15 H15 119.3 . . ?
C17 C16 C15 119.86(15) . . ?
C17 C16 H16 120.1 . . ?
C15 C16 H16 120.1 . . ?
C16 C17 C18 119.84(15) . . ?
C16 C17 H17 120.1 . . ?
C18 C17 H17 120.1 . . ?
C19 C18 C17 120.08(15) . . ?
C19 C18 H18 120.0 . . ?
C17 C18 H18 120.0 . . ?
C18 C19 C14 121.36(15) . . ?
C18 C19 H19 119.3 . . ?
C14 C19 H19 119.3 . . ?
C21 C20 C25 117.40(14) . . ?
C21 C20 Si1 122.34(11) . . ?
C25 C20 Si1 119.78(11) . . ?
C22 C21 C20 121.30(14) . . ?
C22 C21 H21 119.4 . . ?
C20 C21 H21 119.4 . . ?
C23 C22 C21 120.01(15) . . ?
C23 C22 H22 120.0 . . ?
C21 C22 H22 120.0 . . ?
C22 C23 C24 119.86(15) . . ?
C22 C23 H23 120.1 . . ?
C24 C23 H23 120.1 . . ?
C23 C24 C25 119.99(15) . . ?
C23 C24 H24 120.0 . . ?
C25 C24 H24 120.0 . . ?
C24 C25 C20 121.45(15) . . ?
C24 C25 H25 119.3 . . ?
C20 C25 H25 119.3 . . ?
C27 C26 C31 117.58(14) . . ?
C27 C26 Si2 123.33(11) . . ?
C31 C26 Si2 119.07(12) . . ?
C28 C27 C26 121.31(15) . . ?
C28 C27 H27 119.3 . . ?
C26 C27 H27 119.3 . . ?
C29 C28 C27 120.03(15) . . ?
C29 C28 H28 120.0 . . ?
C27 C28 H28 120.0 . . ?
C28 C29 C30 119.83(15) . . ?
C28 C29 H29 120.1 . . ?
C30 C29 H29 120.1 . . ?
C29 C30 C31 119.98(16) . . ?
C29 C30 H30 120.0 . . ?
C31 C30 H30 120.0 . . ?
C30 C31 C26 121.23(16) . . ?
C30 C31 H31 119.4 . . ?
C26 C31 H31 119.4 . . ?
C33 C32 C37 117.53(14) . . ?
C33 C32 Si2 122.84(11) . . ?
C37 C32 Si2 119.55(11) . . ?
C34 C33 C32 121.26(14) . . ?
C34 C33 H33 119.4 . . ?
C32 C33 H33 119.4 . . ?
C35 C34 C33 120.04(15) . . ?
C35 C34 H34 120.0 . . ?
C33 C34 H34 120.0 . . ?
C36 C35 C34 119.73(15) . . ?
C36 C35 H35 120.1 . . ?
C34 C35 H35 120.1 . . ?
C35 C36 C37 120.16(15) . . ?
C35 C36 H36 119.9 . . ?
C37 C36 H36 119.9 . . ?
C36 C37 C32 121.27(14) . . ?
C36 C37 H37 119.4 . . ?
C32 C37 H37 119.4 . . ?

loop_
_geom_bond_atom_site_label_1
_geom_bond_atom_site_label_2
_geom_bond_distance
_geom_bond_site_symmetry_2
_geom_bond_publ_flag
Si1 N1 1.7590(13) . ?
Si1 C1 1.8669(15) . ?
Si1 C20 1.8876(16) . ?
Si1 C14 1.8897(16) . ?
Si1 Si2 2.6228(7) . ?
Si2 N1 1.7584(13) . ?
Si2 C1 1.8647(15) . ?
Si2 C26 1.8835(16) . ?
Si2 C32 1.8863(16) . ?
N1 C10 1.4890(19) . ?
N2 C2 1.221(2) . ?
N2 C3 1.500(2) . ?
C1 C2 1.312(2) . ?
C3 C7 1.465(13) . ?
C3 C9 1.524(4) . ?
C3 C5 1.530(3) . ?
C3 C4 1.567(3) . ?
C3 C8 1.591(8) . ?
C3 C6 1.633(9) . ?
C4 C7 0.805(13) . ?
C5 C8 0.537(8) . ?
C6 C9 0.770(9) . ?
C7 C9 1.900(14) . ?
C10 C13 1.535(2) . ?
C10 C12 1.536(2) . ?
C10 C11 1.544(2) . ?
C11 H11A 0.9800 . ?
C11 H11B 0.9800 . ?
C11 H11C 0.9800 . ?
C12 H12A 0.9800 . ?
C12 H12B 0.9800 . ?
C12 H12C 0.9800 . ?
C13 H13A 0.9800 . ?
C13 H13B 0.9800 . ?
C13 H13C 0.9800 . ?
C14 C15 1.411(2) . ?
C14 C19 1.412(2) . ?
C15 C16 1.404(2) . ?
C15 H15 0.9500 . ?
C16 C17 1.396(3) . ?
C16 H16 0.9500 . ?
C17 C18 1.401(3) . ?
C17 H17 0.9500 . ?
C18 C19 1.396(2) . ?
C18 H18 0.9500 . ?
C19 H19 0.9500 . ?
C20 C21 1.410(2) . ?
C20 C25 1.413(2) . ?
C21 C22 1.404(2) . ?
C21 H21 0.9500 . ?
C22 C23 1.395(2) . ?
C22 H22 0.9500 . ?
C23 C24 1.396(2) . ?
C23 H23 0.9500 . ?
C24 C25 1.399(2) . ?
C24 H24 0.9500 . ?
C25 H25 0.9500 . ?
C26 C27 1.408(2) . ?
C26 C31 1.410(2) . ?
C27 C28 1.402(2) . ?
C27 H27 0.9500 . ?
C28 C29 1.392(3) . ?
C28 H28 0.9500 . ?
C29 C30 1.398(3) . ?
C29 H29 0.9500 . ?
C30 C31 1.400(2) . ?
C30 H30 0.9500 . ?
C31 H31 0.9500 . ?
C32 C33 1.407(2) . ?
C32 C37 1.413(2) . ?
C33 C34 1.402(2) . ?
C33 H33 0.9500 . ?
C34 C35 1.398(2) . ?
C34 H34 0.9500 . ?
C35 C36 1.393(2) . ?
C35 H35 0.9500 . ?
C36 C37 1.399(2) . ?
C36 H36 0.9500 . ?
C37 H37 0.9500 . ?

loop_
_geom_torsion_atom_site_label_1
_geom_torsion_atom_site_label_2
_geom_torsion_atom_site_label_3
_geom_torsion_atom_site_label_4
_geom_torsion
_geom_torsion_site_symmetry_1
_geom_torsion_site_symmetry_2
_geom_torsion_site_symmetry_3
_geom_torsion_site_symmetry_4
_geom_torsion_publ_flag
C1 Si2 N1 C10 165.76(13) . . . . ?
C26 Si2 N1 C10 -76.90(14) . . . . ?
C32 Si2 N1 C10 51.01(14) . . . . ?
Si1 Si2 N1 C10 163.51(16) . . . . ?
C1 Si2 N1 Si1 2.25(6) . . . . ?
C26 Si2 N1 Si1 119.58(7) . . . . ?
C32 Si2 N1 Si1 -112.50(7) . . . . ?
C1 Si1 N1 C10 -166.08(13) . . . . ?
C20 Si1 N1 C10 80.89(14) . . . . ?
C14 Si1 N1 C10 -51.11(14) . . . . ?
Si2 Si1 N1 C10 -163.83(16) . . . . ?
C1 Si1 N1 Si2 -2.24(6) . . . . ?
C20 Si1 N1 Si2 -115.27(7) . . . . ?
C14 Si1 N1 Si2 112.73(7) . . . . ?
N1 Si2 C1 C2 173.30(19) . . . . ?
C26 Si2 C1 C2 54.4(2) . . . . ?
C32 Si2 C1 C2 -71.45(19) . . . . ?
Si1 Si2 C1 C2 175.4(2) . . . . ?
N1 Si2 C1 Si1 -2.10(6) . . . . ?
C26 Si2 C1 Si1 -121.04(7) . . . . ?
C32 Si2 C1 Si1 113.15(7) . . . . ?
N1 Si1 C1 C2 -174.00(15) . . . . ?
C20 Si1 C1 C2 -57.36(16) . . . . ?
C14 Si1 C1 C2 66.35(16) . . . . ?
Si2 Si1 C1 C2 -176.10(19) . . . . ?
N1 Si1 C1 Si2 2.10(6) . . . . ?
C20 Si1 C1 Si2 118.73(7) . . . . ?
C14 Si1 C1 Si2 -117.55(7) . . . . ?
C2 N2 C3 C7 173.8(6) . . . . ?
C2 N2 C3 C9 89.2(2) . . . . ?
C2 N2 C3 C5 -34.0(3) . . . . ?
C2 N2 C3 C4 -154.52(17) . . . . ?
C2 N2 C3 C8 -54.1(4) . . . . ?
C2 N2 C3 C6 60.5(4) . . . . ?
N2 C3 C4 C7 -103.1(11) . . . . ?
C9 C3 C4 C7 13.7(11) . . . . ?
C5 C3 C4 C7 136.1(11) . . . . ?
C8 C3 C4 C7 148.3(11) . . . . ?
C6 C3 C4 C7 24.7(12) . . . . ?
C7 C3 C5 C8 66.0(12) . . . . ?
N2 C3 C5 C8 -78.4(10) . . . . ?
C9 C3 C5 C8 159.4(10) . . . . ?
C4 C3 C5 C8 38.3(10) . . . . ?
C6 C3 C5 C8 177.2(10) . . . . ?
C7 C3 C6 C9 -9.9(9) . . . . ?
N2 C3 C6 C9 105.5(7) . . . . ?
C5 C3 C6 C9 -142.6(7) . . . . ?
C4 C3 C6 C9 -22.7(10) . . . . ?
C8 C3 C6 C9 -141.6(7) . . . . ?
C3 C4 C7 C9 -14.0(11) . . . . ?
N2 C3 C7 C4 86.4(10) . . . . ?
C9 C3 C7 C4 -166.8(10) . . . . ?
C5 C3 C7 C4 -58.6(13) . . . . ?
C8 C3 C7 C4 -37.6(12) . . . . ?
C6 C3 C7 C4 -162.1(9) . . . . ?
N2 C3 C7 C9 -106.7(3) . . . . ?
C5 C3 C7 C9 108.3(5) . . . . ?
C4 C3 C7 C9 166.8(10) . . . . ?
C8 C3 C7 C9 129.3(5) . . . . ?
C6 C3 C7 C9 4.7(4) . . . . ?
C7 C3 C8 C5 -126.4(11) . . . . ?
N2 C3 C8 C5 108.2(9) . . . . ?
C9 C3 C8 C5 -25.0(11) . . . . ?
C4 C3 C8 C5 -144.5(9) . . . . ?
C6 C3 C8 C5 -2.9(11) . . . . ?
C3 C6 C9 C7 9.9(9) . . . . ?
C7 C3 C9 C6 170.3(9) . . . . ?
N2 C3 C9 C6 -82.8(8) . . . . ?
C5 C3 C9 C6 40.6(8) . . . . ?
C4 C3 C9 C6 163.3(7) . . . . ?
C8 C3 C9 C6 49.4(9) . . . . ?
N2 C3 C9 C7 106.9(6) . . . . ?
C5 C3 C9 C7 -129.7(6) . . . . ?
C4 C3 C9 C7 -7.0(6) . . . . ?
C8 C3 C9 C7 -120.9(7) . . . . ?
C6 C3 C9 C7 -170.3(9) . . . . ?
C4 C7 C9 C6 5(2) . . . . ?
C3 C7 C9 C6 -13.1(12) . . . . ?
C4 C7 C9 C3 17.7(14) . . . . ?
Si2 N1 C10 C13 36.64(18) . . . . ?
Si1 N1 C10 C13 -164.96(11) . . . . ?
Si2 N1 C10 C12 156.41(12) . . . . ?
Si1 N1 C10 C12 -45.18(17) . . . . ?
Si2 N1 C10 C11 -83.31(16) . . . . ?
Si1 N1 C10 C11 75.09(16) . . . . ?
N1 Si1 C14 C15 -100.27(13) . . . . ?
C1 Si1 C14 C15 -0.59(14) . . . . ?
C20 Si1 C14 C15 124.77(12) . . . . ?
Si2 Si1 C14 C15 -51.29(14) . . . . ?
N1 Si1 C14 C19 81.18(14) . . . . ?
C1 Si1 C14 C19 -179.13(12) . . . . ?
C20 Si1 C14 C19 -53.77(14) . . . . ?
Si2 Si1 C14 C19 130.16(11) . . . . ?
C19 C14 C15 C16 0.0(2) . . . . ?
Si1 C14 C15 C16 -178.60(12) . . . . ?
C14 C15 C16 C17 0.0(2) . . . . ?
C15 C16 C17 C18 -0.2(2) . . . . ?
C16 C17 C18 C19 0.3(2) . . . . ?
C17 C18 C19 C14 -0.2(2) . . . . ?
C15 C14 C19 C18 0.1(2) . . . . ?
Si1 C14 C19 C18 178.66(12) . . . . ?
N1 Si1 C20 C21 -146.71(12) . . . . ?
C1 Si1 C20 C21 115.65(13) . . . . ?
C14 Si1 C20 C21 -10.48(14) . . . . ?
Si2 Si1 C20 C21 165.59(10) . . . . ?
N1 Si1 C20 C25 41.49(14) . . . . ?
C1 Si1 C20 C25 -56.15(14) . . . . ?
C14 Si1 C20 C25 177.72(12) . . . . ?
Si2 Si1 C20 C25 -6.22(15) . . . . ?
C25 C20 C21 C22 0.2(2) . . . . ?
Si1 C20 C21 C22 -171.79(12) . . . . ?
C20 C21 C22 C23 0.1(2) . . . . ?
C21 C22 C23 C24 -0.1(2) . . . . ?
C22 C23 C24 C25 -0.1(3) . . . . ?
C23 C24 C25 C20 0.4(3) . . . . ?
C21 C20 C25 C24 -0.5(2) . . . . ?
Si1 C20 C25 C24 171.74(13) . . . . ?
N1 Si2 C26 C27 -7.15(15) . . . . ?
C1 Si2 C26 C27 93.41(14) . . . . ?
C32 Si2 C26 C27 -137.96(13) . . . . ?
Si1 Si2 C26 C27 41.37(16) . . . . ?
N1 Si2 C26 C31 174.47(12) . . . . ?
C1 Si2 C26 C31 -84.97(14) . . . . ?
C32 Si2 C26 C31 43.66(15) . . . . ?
Si1 Si2 C26 C31 -137.00(12) . . . . ?
C31 C26 C27 C28 -2.2(2) . . . . ?
Si2 C26 C27 C28 179.37(12) . . . . ?
C26 C27 C28 C29 1.6(2) . . . . ?
C27 C28 C29 C30 0.3(3) . . . . ?
C28 C29 C30 C31 -1.5(3) . . . . ?
C29 C30 C31 C26 0.8(3) . . . . ?
C27 C26 C31 C30 1.0(3) . . . . ?
Si2 C26 C31 C30 179.48(15) . . . . ?
N1 Si2 C32 C33 -106.34(13) . . . . ?
C1 Si2 C32 C33 155.76(12) . . . . ?
C26 Si2 C32 C33 26.11(15) . . . . ?
Si1 Si2 C32 C33 -153.28(11) . . . . ?
N1 Si2 C32 C37 70.23(14) . . . . ?
C1 Si2 C32 C37 -27.67(14) . . . . ?
C26 Si2 C32 C37 -157.32(12) . . . . ?
Si1 Si2 C32 C37 23.29(14) . . . . ?
C37 C32 C33 C34 -0.5(2) . . . . ?
Si2 C32 C33 C34 176.10(12) . . . . ?
C32 C33 C34 C35 -0.3(2) . . . . ?
C33 C34 C35 C36 0.6(2) . . . . ?
C34 C35 C36 C37 -0.2(3) . . . . ?
C35 C36 C37 C32 -0.6(3) . . . . ?
C33 C32 C37 C36 1.0(2) . . . . ?
Si2 C32 C37 C36 -175.78(12) . . . . ?
